data_2001703
loop_
_publ_author_name
'Huyghe, M.'
'Lee, M.-R.'
'Jaulmes, S.'
'Quarton, M.'

_publ_section_title
;
 Structure de K~8~Th(MoO~4~)~6~
;
_journal_issue 5
_journal_name_full 'Acta Crystallographica Section C'
_journal_page_first 950
_journal_page_last 954
_journal_paper_doi 10.1107/S0108270192012204
_journal_volume 49
_journal_year 1993
_chemical_formula_moiety '8(K),Th,6(Mo O4)'
_chemical_formula_sum 'K8 Mo6 O24 Th'
_chemical_formula_weight 1504.44
_space_group_IT_number 2
_space_group_name_Hall '-P 1'
_space_group_name_H-M_alt 'P -1'
_symmetry_cell_setting triclinic
_symmetry_space_group_name_Hall '-P 1'
_symmetry_space_group_name_H-M 'P -1'
_atom_type_scat_source IntTabIV
_cell_angle_alpha 75.87(3)
_cell_angle_beta 96.81(2)
_cell_angle_gamma 118.440(10)
_cell_formula_units_Z 2
_cell_length_a 10.2550(10)
_cell_length_b 10.260(2)
_cell_length_c 14.466(4)
_cell_measurement_reflns_used 24
_cell_measurement_temperature 293
_cell_measurement_theta_max 16
_cell_measurement_theta_min 15
_cell_volume 1297.9(5)
_diffrn_measurement_device 'Enraf-Nonius CAD-4'
_diffrn_measurement_method \q/2\q
_diffrn_radiation_type MoK\a
_diffrn_radiation_wavelength 0.71069
_diffrn_reflns_av_R_equivalents 0.0173
_diffrn_reflns_limit_h_max 13
_diffrn_reflns_limit_h_min -13
_diffrn_reflns_limit_k_max 12
_diffrn_reflns_limit_k_min -13
_diffrn_reflns_limit_l_max 0
_diffrn_reflns_limit_l_min -18
_diffrn_reflns_number 6495
_diffrn_reflns_theta_max 28
_diffrn_standards_decay_% 'aucune significative'
_diffrn_standards_interval_time 60
_diffrn_standards_number 2
_exptl_absorpt_coefficient_mu 10.6
_exptl_absorpt_correction_type none
_exptl_crystal_colour Incolore
_exptl_crystal_density_diffrn 3.86
_exptl_crystal_density_meas 3.77
_exptl_crystal_description Plaquette
_exptl_crystal_size_max 0.30
_exptl_crystal_size_mid 0.25
_exptl_crystal_size_min 0.08
_refine_diff_density_max 0.90
_refine_diff_density_min -0.97
_refine_ls_goodness_of_fit_obs 1.89
_refine_ls_number_parameters 352
_refine_ls_number_reflns 5124
_refine_ls_R_factor_obs 0.068
_refine_ls_shift/esd_max 0.001
_refine_ls_structure_factor_coef F
_refine_ls_weighting_details 'w = 1/\s(F)'
_refine_ls_weighting_scheme calc
_refine_ls_wR_factor_obs 0.064
_reflns_number_observed 5124
_reflns_number_total 6250
_reflns_observed_criterion I>1\s(I)
_cod_data_source_file du1012.cif
_cod_data_source_block du1012_structure_1_of_1
_cod_depositor_comments
;
The following automatic conversions were performed:

'_refine_ls_weighting_scheme' value '1/\s(F)' was changed to 'calc'.
New tag '_refine_ls_weighting_details' was created. The value of the
new tag was set to 'w = 1/\s(F)'.

Automatic conversion script
Id: cif_fix_values 3143 2015-03-26 13:38:13Z robertas 
;
_cod_original_cell_volume 1298.0(10)
_cod_database_code 2001703

loop_
_space_group_symop_id
_space_group_symop_operation_xyz
1 x,y,z
2 -x,-y,-z

loop_
_atom_site_label
_atom_site_fract_x
_atom_site_fract_y
_atom_site_fract_z
_atom_site_U_iso_or_equiv
Th .30845(6) .93292(6) .75066(3) .0083(3)
Mo(1) .65370(10) .27330(10) .64578(8) .0097(7)
Mo(2) .33090(10) .60710(10) .65582(8) .0110(7)
Mo(3) .00480(10) .94960(10) .64547(8) .0091(7)
Mo(4) .00090(10) .55230(10) .85171(8) .0092(7)
Mo(5) .33470(10) .20250(10) .85589(8) .0091(7)
Mo(6) .67280(10) .88750(10) .84422(8) .0106(7)
K(1) .9865(4) .2499(4) .7480(2) .020(2)
K(2) .6681(4) .5769(4) .7513(2) .019(2)
K(3) .3295(4) .3201(4) .5423(2) .019(2)
K(4) .6720(4) .9853(4) .5501(2) .021(2)
K(5) .9939(4) .6441(4) .5448(2) .020(2)
K(6) .3344(4) .5085(4) .9494(2) .019(2)
K(7) .6838(4) .2007(4) .9533(2) .023(2)
K(8) .9919(4) .8473(4) .9576(2) .018(2)
O(1) .8010(10) .284(2) .5901(8) .029(9)
O(2) .6320(10) .4360(10) .6016(8) .021(7)
O(3) .4900(10) .1000(10) .6305(7) .016(6)
O(4) .6890(10) .255(2) .7677(8) .032(9)
O(5) .351(2) .504(2) .7660(9) .050(10)
O(6) .4890(10) .6730(10) .5900(9) .028(8)
O(7) .1770(10) .4780(10) .6048(7) .021(7)
O(8) .3060(10) .7650(10) .6688(8) .024(8)
O(9) .0080(10) .1250(10) .6042(8) .021(7)
O(10) .8480(10) .8090(10) .6036(7) .018(7)
O(11) .0510(10) .9060(10) .7689(7) .025(7)
O(12) .1680(10) .9610(10) .6021(7) .018(7)
O(13) .9680(10) .5700(10) .7318(7) .030(8)
O(14) .8570(10) .5470(10) .9071(7) .025(8)
O(15) .0070(10) .3820(10) .8965(8) .028(8)
O(16) .1790(10) .7090(10) .8715(7) .017(6)
O(17) .1750(10) .1930(10) .8911(7) .023(8)
O(18) .4950(10) .3380(10) .9007(7) .014(6)
O(19) .3310(10) .0230(10) .8996(7) .020(7)
O(20) .3370(10) .2000(10) .7345(6) .015(7)
O(21) .8080(10) .0160(10) .9052(8) .021(7)
O(22) .5000(10) .8970(10) .8380(8) .025(8)
O(23) .745(2) .929(2) .7328(8) .040(10)
O(24) .6430(10) .7050(10) .9014(8) .024(7)

loop_
_geom_angle_atom_site_label_1
_geom_angle_atom_site_label_2
_geom_angle_atom_site_label_3
_geom_angle_site_symmetry_1
_geom_angle_site_symmetry_3
_geom_angle
_geom_angle_publ_flag
O(1) Mo(1) O(4) . . 108.7(6) yes
O(1) Mo(1) O(2) . . 110.8(6) yes
O(1) Mo(1) O(3) . . 107.8(6) yes
O(4) Mo(1) O(2) . . 109.3(6) yes
O(4) Mo(1) O(3) . . 106.8(5) yes
O(2) Mo(1) O(3) . . 113.3(5) yes
O(6) Mo(2) O(7) . . 111.1(6) yes
O(6) Mo(2) O(5) . . 107.8(6) yes
O(6) Mo(2) O(8) . . 110.0(6) yes
O(7) Mo(2) O(5) . . 105.1(6) yes
O(7) Mo(2) O(8) . . 111.6(5) yes
O(5) Mo(2) O(8) . . 111.1(6) yes
O(10) Mo(3) O(9) 2 3 110.6(5) yes
O(10) Mo(3) O(11) 2 . 116.6(5) yes
O(10) Mo(3) O(12) 2 . 109.2(5) yes
O(9) Mo(3) O(11) 3 . 116.2(6) yes
O(9) Mo(3) O(12) 3 . 108.1(5) yes
O(11) Mo(3) O(12) . . 94.4(5) yes
O(13) Mo(4) O(14) 2 2 109.6(6) yes
O(13) Mo(4) O(15) 2 . 108.3(6) yes
O(13) Mo(4) O(16) 2 . 108.9(5) yes
O(14) Mo(4) O(15) 2 . 108.4(6) yes
O(14) Mo(4) O(16) 2 . 112.2(5) yes
O(15) Mo(4) O(16) . . 109.3(5) yes
O(17) Mo(5) O(18) . . 112.4(5) yes
O(17) Mo(5) O(20) . . 114.5(5) yes
O(17) Mo(5) O(19) . . 108.8(5) yes
O(18) Mo(5) O(20) . . 116.7(5) yes
O(18) Mo(5) O(19) . . 107.8(5) yes
O(20) Mo(5) O(19) . . 94.7(5) yes
O(23) Mo(6) O(21) . 3 105.9(6) yes
O(23) Mo(6) O(24) . . 108.2(7) yes
O(23) Mo(6) O(22) . . 112.3(6) yes
O(21) Mo(6) O(24) 3 . 109.1(5) yes
O(21) Mo(6) O(22) 3 . 111.9(5) yes
O(24) Mo(6) O(22) . . 109.3(5) yes

loop_
_geom_bond_atom_site_label_1
_geom_bond_atom_site_label_2
_geom_bond_site_symmetry_2
_geom_bond_distance
_geom_bond_publ_flag
Mo(1) O(1) . 1.740(10) yes
Mo(1) O(4) . 1.740(10) yes
Mo(1) O(2) . 1.750(10) yes
Mo(1) O(3) . 1.810(10) yes
Mo(2) O(6) . 1.730(10) yes
Mo(2) O(7) . 1.730(10) yes
Mo(2) O(5) . 1.740(10) yes
Mo(2) O(8) . 1.810(10) yes
Mo(3) O(10) 2 1.740(10) yes
Mo(3) O(9) 3 1.740(10) yes
Mo(3) O(11) . 1.800(10) yes
Mo(3) O(12) . 1.800(10) yes
Mo(4) O(13) 2 1.710(10) yes
Mo(4) O(14) 2 1.740(10) yes
Mo(4) O(15) . 1.740(10) yes
Mo(4) O(16) . 1.820(10) yes
Mo(5) O(17) . 1.720(10) yes
Mo(5) O(18) . 1.750(10) yes
Mo(5) O(20) . 1.770(10) yes
Mo(5) O(19) . 1.780(10) yes
Mo(6) O(23) . 1.730(10) yes
Mo(6) O(21) 3 1.730(10) yes
Mo(6) O(24) . 1.740(10) yes
Mo(6) O(22) . 1.820(10) yes
Th O(8) . 2.310(10) yes
Th O(22) . 2.330(10) yes
Th O(3) 3 2.390(10) yes
Th O(16) . 2.400(10) yes
Th O(12) . 2.480(10) yes
Th O(19) 3 2.490(10) yes
Th O(11) . 2.560(10) yes
Th O(20) 3 2.560(10) yes
K(1) O(15) 4 2.750(10) yes
K(1) O(9) 4 2.770(10) yes
K(1) O(7) 4 2.800(10) yes
K(1) O(17) 4 2.810(10) yes
K(1) O(1) . 2.860(10) yes
K(1) O(21) . 2.900(10) yes
K(1) O(23) 5 3.080(10) yes
K(1) O(4) . 3.120(10) yes
K(1) O(13) . 3.330(10) yes
K(1) O(5) 4 3.42(2) yes
K(1) O(11) 6 3.830(10) yes
K(1) O(20) 4 3.900(10) yes
K(2) O(2) . 2.780(10) yes
K(2) O(10) . 2.810(10) yes
K(2) O(18) . 2.830(10) yes
K(2) O(14) . 2.850(10) yes
K(2) O(24) . 2.890(10) yes
K(2) O(5) . 2.99(2) yes
K(2) O(6) . 3.070(10) yes
K(2) O(13) . 3.160(10) yes
K(2) O(23) . 3.25(2) yes
K(2) O(4) . 3.360(10) yes
K(2) O(20) . 3.780(10) yes
K(2) O(11) 4 3.800(10) yes
K(3) O(2) 7 2.730(10) yes
K(3) O(20) . 2.760(10) yes
K(3) O(10) 7 2.770(10) yes
K(3) O(6) 7 2.790(10) yes
K(3) O(2) . 2.850(10) yes
K(3) O(9) . 3.030(10) yes
K(3) O(7) . 3.060(10) yes
K(3) O(12) 5 3.170(10) yes
K(3) O(3) . 3.320(10) yes
K(3) O(6) . 3.410(10) yes
K(4) O(23) . 2.660(10) yes
K(4) O(12) 8 2.690(10) yes
K(4) O(6) . 2.780(10) yes
K(4) O(1) 3 2.880(10) yes
K(4) O(3) 7 3.010(10) yes
K(4) O(10) . 3.040(10) yes
K(4) O(3) 3 3.080(10) yes
K(4) O(9) 9 3.120(10) yes
K(4) O(8) 8 3.510(10) yes
K(4) O(8) . 3.700(10) yes
K(5) O(13) . 2.630(10) yes
K(5) O(1) 10 2.750(10) yes
K(5) O(7) 7 2.770(10) yes
K(5) O(9) 7 2.790(10) yes
K(5) O(7) 4 3.010(10) yes
K(5) O(10) . 3.040(10) yes
K(5) O(12) 4 3.140(10) yes
K(5) O(1) . 3.190(10) yes
K(5) O(8) 4 3.310(10) yes
K(5) O(2) . 3.360(10) yes
K(6) O(5) . 2.690(10) yes
K(6) O(24) 11 2.750(10) yes
K(6) O(14) 11 2.790(10) yes
K(6) O(24) . 2.880(10) yes
K(6) O(18) 11 2.900(10) yes
K(6) O(15) . 3.040(10) yes
K(6) O(16) . 3.100(10) yes
K(6) O(17) . 3.140(10) yes
K(6) O(18) . 3.140(10) yes
K(6) O(22) . 3.530(10) yes
K(7) O(4) . 2.610(10) yes
K(7) O(19) 12 2.680(10) yes
K(7) O(18) . 2.840(10) yes
K(7) O(16) 11 2.880(10) yes
K(7) O(21) . 2.970(10) yes
K(7) O(15) 4 3.020(10) yes
K(7) O(14) . 3.060(10) yes
K(7) O(19) . 3.280(10) yes
K(7) O(22) 11 3.420(10) yes
K(7) O(22) 5 3.500(10) yes
K(8) O(11) 4 2.720(10) yes
K(8) O(15) 11 2.750(10) yes
K(8) O(17) 11 2.770(10) yes
K(8) O(21) 13 2.780(10) yes
K(8) O(14) . 2.960(10) yes
K(8) O(21) 3 3.040(10) yes
K(8) O(17) 9 3.070(10) yes
K(8) O(19) 9 3.170(10) yes
K(8) O(24) . 3.240(10) yes
K(8) O(16) 4 3.360(10) yes
